data_7160134
loop_
_publ_author_name
'Cui, Xueli'
'Chen, Chunming'
'Xie, Mei'
'Zhao, Taotao'
'Yi, Jianfeng'
'Sun, Weiqiang'
'Xiong, Zhuang'
'Hu, Jinhui'
'Wong, Wing-Leung'
'Wu, Jia-Qiang'

_publ_section_title
;
 One-pot sequential synthesis of unsymmetrical diarylmethanes using
 methylene chloride as a C1-synthon.
;
_journal_issue 39
_journal_name_full 'Organic &amp; biomolecular chemistry'
_journal_page_first 7965
_journal_page_last 7970
_journal_paper_doi 10.1039/d4ob01158a
_journal_volume 22
_journal_year 2024
_chemical_formula_moiety 'C17 H13 N3 O2'
_chemical_formula_sum 'C17 H13 N3 O2'
_chemical_formula_weight 291.30
_space_group_crystal_system triclinic
_space_group_IT_number 2
_space_group_name_Hall '-P 1'
_space_group_name_H-M_alt 'P -1'
_atom_sites_solution_hydrogens geom
_atom_sites_solution_primary dual
_audit_creation_date 2023-04-24
_audit_creation_method
;
Olex2 1.3
(compiled 2020.07.31 svn.rc2a77460 for OlexSys, GUI svn.r6145)
;
_audit_update_record
;
2023-04-24 deposited with the CCDC.	2024-09-06 downloaded from the CCDC.
;
_cell_angle_alpha 97.6340(10)
_cell_angle_beta 105.415(2)
_cell_angle_gamma 100.459(2)
_cell_formula_units_Z 4
_cell_length_a 9.2049(2)
_cell_length_b 12.7933(2)
_cell_length_c 13.0136(2)
_cell_measurement_reflns_used 9856
_cell_measurement_temperature 297.0(2)
_cell_measurement_theta_max 76.6730
_cell_measurement_theta_min 3.5750
_cell_volume 1426.06(5)
_computing_cell_refinement 'CrysAlisPro 1.171.41.122a (Rigaku OD, 2021)'
_computing_data_collection 'CrysAlisPro 1.171.41.122a (Rigaku OD, 2021)'
_computing_data_reduction 'CrysAlisPro 1.171.41.122a (Rigaku OD, 2021)'
_computing_molecular_graphics 'Olex2 1.3 (Dolomanov et al., 2009)'
_computing_publication_material 'Olex2 1.3 (Dolomanov et al., 2009)'
_computing_structure_refinement 'SHELXL 2018/3 (Sheldrick, 2015)'
_computing_structure_solution 'SHELXT 2018/2 (Sheldrick, 2018)'
_diffrn_ambient_environment air
_diffrn_ambient_temperature 297.0(2)
_diffrn_detector 'Hybrid Pixel Array Detector'
_diffrn_detector_area_resol_mean 10.0000
_diffrn_detector_type HyPix
_diffrn_measured_fraction_theta_full 0.997
_diffrn_measured_fraction_theta_max 0.952
_diffrn_measurement_details
;
List of Runs (angles in degrees, time in seconds):

  # Type    Start    End  Width  t~exp~   \w     \q     \k     \f   Frames
#--------------------------------------------------------------------------
  1  \w    -61.00  22.00   0.50    1.00    --  -48.55  84.00  60.00  166
  2  \w    -17.00  75.00   0.50    1.00    --   48.55 -84.00 -59.00  184
  3  \w    -57.00 -24.00   0.50    3.00    --  -91.75  84.00  60.00   66
  4  \w   -108.00 -82.00   0.50    3.00    --  -91.75  84.00  60.00   52
  5  \w   -126.00 -80.00   0.50    3.00    --  -91.75 -84.00 -59.00   92
  6  \w    147.00 173.00   0.50    3.00    --  108.86  84.00  60.00   52
  7  \w   -120.00 -74.00   0.50    1.00    --  -48.55-125.00  90.00   92
  8  \w    -34.00  21.00   0.50    1.00    --  -48.55  38.00 -30.00  110
  9  \w   -114.00 -88.00   0.50    1.00    --  -48.55-125.00-180.00   52
 10  \w   -105.00 -77.00   0.50    1.00    --  -48.55-125.00-120.00   56
 11  \w   -107.00 -73.00   0.50    1.00    --  -48.55-125.00  60.00   68
 12  \w   -105.00 -79.00   0.50    1.00    --  -48.55-125.00  30.00   52
 13  \w    -11.00  18.00   0.50    1.00    --   48.55 -19.00 -60.00   58
 14  \w    -21.00   4.00   0.50    1.00    --   48.55 -19.00  30.00   50
 15  \w   -156.00 -95.00   0.50    3.00    --  -91.75 -99.00  60.00  122
 16  \w   -163.00-100.00   0.50    3.00    --  -91.75 -99.00-180.00  126
 17  \w   -122.00 -87.00   0.50    3.00    --  -91.75 -38.00  90.00   70
 18  \w   -159.00-103.00   0.50    3.00    --  -91.75 -99.00  30.00  112
 19  \w   -146.00 -92.00   0.50    3.00    --  -91.75 -99.00 -90.00  108
 20  \w   -165.00-133.00   0.50    3.00    --  -91.75 -38.00  90.00   64
 21  \w     41.00  66.00   0.50    3.00    --  108.86 -57.00 150.00   50
 22  \w     54.00 112.00   0.50    3.00    --  108.86-125.00 120.00  116
 23  \w     72.00  98.00   0.50    3.00    --  108.86 -99.00 120.00   52
 24  \w     95.00 130.00   0.50    3.00    --  108.86 125.00 -30.00   70
 25  \w     38.00  65.00   0.50    3.00    --  108.86 -57.00-180.00   54
 26  \w     36.00  61.00   0.50    3.00    --  108.86 -99.00 120.00   50
 27  \w     39.00  64.00   0.50    3.00    --  108.86 -57.00  90.00   50
 28  \w    127.00 157.00   0.50    3.00    --  108.86  38.00 -30.00   60
 29  \w     39.00 104.00   0.50    3.00    --  108.86-125.00  60.00  130
 30  \w     39.00 105.00   0.50    3.00    --  108.86-125.00  90.00  132
 31  \w     64.00 112.00   0.50    3.00    --  108.86-125.00 -90.00   96
 32  \w    140.00 178.00   0.50    3.00    --  108.86 125.00 -30.00   76
 33  \w     40.00  71.00   0.50    3.00    --  108.86-125.00-180.00   62
 34  \w     85.00 111.00   0.50    3.00    --  108.86-125.00-180.00   52
 35  \w     37.00  63.00   0.50    3.00    --  108.86 -57.00-150.00   52
 36  \w     42.00 105.00   0.50    3.00    --  108.86 -99.00-180.00  126
 37  \w    126.00 152.00   0.50    3.00    --  108.86  38.00 -60.00   52
 38  \w    103.00 177.00   0.50    3.00    --  108.86  19.00  90.00  148
 39  \w     50.00 104.00   0.50    3.00    --  108.86 -99.00 -60.00  108
 40  \w     38.00  63.00   0.50    3.00    --  108.86 -57.00 -30.00   50
 41  \w     39.00 106.00   0.50    3.00    --  108.86 -99.00 -90.00  134
 42  \w     37.00  66.00   0.50    3.00    --  108.86 -57.00 -60.00   58
 43  \w     77.00 102.00   0.50    3.00    --  108.86 -77.00  60.00   50
 44  \w     56.00  82.00   0.50    3.00    --  108.86 -84.00 -59.00   52
;
_diffrn_measurement_device 'four-circle diffractometer'
_diffrn_measurement_device_type 'XtaLAB Synergy, Dualflex, HyPix'
_diffrn_measurement_method '\w scans'
_diffrn_orient_matrix_type 'CrysAlisPro convention (1999,Acta A55,543-557)'
_diffrn_orient_matrix_UB_11 0.0420991000
_diffrn_orient_matrix_UB_12 0.1101044000
_diffrn_orient_matrix_UB_13 0.0777782000
_diffrn_orient_matrix_UB_21 -0.1729811000
_diffrn_orient_matrix_UB_22 0.0006810000
_diffrn_orient_matrix_UB_23 -0.0243700000
_diffrn_orient_matrix_UB_31 -0.0090242000
_diffrn_orient_matrix_UB_32 -0.0586455000
_diffrn_orient_matrix_UB_33 0.0949068000
_diffrn_radiation_monochromator mirror
_diffrn_radiation_probe x-ray
_diffrn_radiation_type 'Cu K\a'
_diffrn_radiation_wavelength 1.54184
_diffrn_reflns_av_R_equivalents 0.0208
_diffrn_reflns_av_unetI/netI 0.0215
_diffrn_reflns_Laue_measured_fraction_full 0.997
_diffrn_reflns_Laue_measured_fraction_max 0.952
_diffrn_reflns_limit_h_max 11
_diffrn_reflns_limit_h_min -11
_diffrn_reflns_limit_k_max 13
_diffrn_reflns_limit_k_min -16
_diffrn_reflns_limit_l_max 16
_diffrn_reflns_limit_l_min -13
_diffrn_reflns_number 18082
_diffrn_reflns_point_group_measured_fraction_full 0.997
_diffrn_reflns_point_group_measured_fraction_max 0.952
_diffrn_reflns_theta_full 67.684
_diffrn_reflns_theta_max 77.623
_diffrn_reflns_theta_min 3.579
_diffrn_source 'micro-focus sealed X-ray tube'
_diffrn_source_type 'PhotonJet (Cu) X-ray Source'
_exptl_absorpt_coefficient_mu 0.747
_exptl_absorpt_correction_T_max 1.00000
_exptl_absorpt_correction_T_min 0.61045
_exptl_absorpt_correction_type multi-scan
_exptl_absorpt_process_details
;
CrysAlisPro 1.171.41.122a (Rigaku Oxford Diffraction, 2021)
Empirical absorption correction using spherical harmonics,
implemented in SCALE3 ABSPACK scaling algorithm.
;
_exptl_crystal_colour red
_exptl_crystal_colour_primary red
_exptl_crystal_density_diffrn 1.357
_exptl_crystal_description block
_exptl_crystal_F_000 608
_exptl_crystal_size_max 0.3
_exptl_crystal_size_mid 0.2
_exptl_crystal_size_min 0.2
_refine_diff_density_max 0.434
_refine_diff_density_min -0.439
_refine_diff_density_rms 0.041
_refine_ls_extinction_method none
_refine_ls_goodness_of_fit_ref 1.108
_refine_ls_hydrogen_treatment constr
_refine_ls_matrix_type full
_refine_ls_number_parameters 349
_refine_ls_number_reflns 5797
_refine_ls_number_restraints 74
_refine_ls_restrained_S_all 1.121
_refine_ls_R_factor_all 0.0706
_refine_ls_R_factor_gt 0.0623
_refine_ls_shift/su_max 0.000
_refine_ls_shift/su_mean 0.000
_refine_ls_structure_factor_coef Fsqd
_refine_ls_weighting_details 'w=1/[\s^2^(Fo^2^)+(0.0830P)^2^+0.4697P] where P=(Fo^2^+2Fc^2^)/3'
_refine_ls_weighting_scheme calc
_refine_ls_wR_factor_gt 0.1773
_refine_ls_wR_factor_ref 0.1847
_reflns_Friedel_coverage 0.000
_reflns_number_gt 4842
_reflns_number_total 5797
_reflns_threshold_expression 'I > 2\s(I)'
_cod_data_source_file d4ob01158a2.cif
_cod_data_source_block exp_5558_auto
_cod_depositor_comments 'Adding full bibliography for 7160134.cif.'
_cod_database_code 7160134
_shelx_shelxl_version_number 2018/3
_shelx_space_group_comment
;
The symmetry employed for this shelxl refinement is uniquely defined
by the following loop, which should always be used as a source of
symmetry information in preference to the above space-group names.
They are only intended as comments.
;
_shelx_estimated_absorpt_t_max 0.865
_shelx_estimated_absorpt_t_min 0.807
_reflns_odcompleteness_completeness 99.78
_reflns_odcompleteness_iscentric 1
_reflns_odcompleteness_theta 66.97
_olex2_refinement_description
;
1. Fixed Uiso
 At 1.2 times of:
  All C(H) groups, All C(H,H) groups, All N(H) groups
2. Restrained distances
 O1-N1 \\sim O2-N1
 with sigma of 0.02
 O3-N4 \\sim O4-N4
 with sigma of 0.02
3. Uiso/Uaniso restraints and constraints
O1 \\sim O2: within 2A with sigma of 0.01 and sigma for terminal atoms of 0.02
within 2A
Uanis(C13) \\sim Ueq, Uanis(C14) \\sim Ueq, Uanis(C15) \\sim Ueq, Uanis(C16)
\\sim Ueq, Uanis(C17) \\sim Ueq, Uanis(C12) \\sim Ueq: with sigma of 0.01 and
sigma for terminal atoms of 0.02
Uanis(C29) \\sim Ueq, Uanis(C30) \\sim Ueq, Uanis(C31) \\sim Ueq, Uanis(C32)
\\sim Ueq, Uanis(C33) \\sim Ueq, Uanis(C34) \\sim Ueq: with sigma of 0.01 and
sigma for terminal atoms of 0.02
Uanis(C16) \\sim Ueq, Uanis(C15) \\sim Ueq, Uanis(C14) \\sim Ueq, Uanis(C13)
\\sim Ueq, Uanis(C12) \\sim Ueq, Uanis(C17) \\sim Ueq: with sigma of 0.03 and
sigma for terminal atoms of 0.06
Uanis(C33) \\sim Ueq, Uanis(C32) \\sim Ueq, Uanis(C31) \\sim Ueq, Uanis(C30)
\\sim Ueq, Uanis(C29) \\sim Ueq, Uanis(C34) \\sim Ueq: with sigma of 0.03 and
sigma for terminal atoms of 0.06
4.a Secondary CH2 refined with riding coordinates:
 C9(H9A,H9B), C26(H26A,H26B)
4.b Aromatic/amide H refined with riding coordinates:
 N2(H2), N6(H6), N5(H5), N3(H3), C4(H4), C3(H3A), C2(H2A), C15(H15), C14(H14),
 C17(H17), C16(H16), C20(H20), C21(H21), C19(H19), C34(H34), C33(H33), C32(H32),
  C31(H31), C8(H8), C28(H28), C25(H25), C11(H11)
4.c Fitted hexagon refined as free rotating group:
 C4(C3,C1,C2,C5,C6), C15(C14,C13,C12,C17,C16), C18(C20,C21,C23,C22,C19),
 C30(C29,C34,C33,C32,C31)
;
_olex2_submission_special_instructions 'No special instructions were received'
_oxdiff_exptl_absorpt_empirical_details
;
Empirical correction (ABSPACK) includes:
- Absorption correction using spherical harmonics
- Frame scaling
;
_oxdiff_exptl_absorpt_empirical_full_max 1.633
_oxdiff_exptl_absorpt_empirical_full_min 0.811

loop_
_space_group_symop_operation_xyz
'x, y, z'
'-x, -y, -z'

loop_
_atom_site_label
_atom_site_type_symbol
_atom_site_fract_x
_atom_site_fract_y
_atom_site_fract_z
_atom_site_U_iso_or_equiv
_atom_site_adp_type
_atom_site_occupancy
_atom_site_site_symmetry_order
_atom_site_calc_flag
_atom_site_refinement_flags_posn
_atom_site_refinement_flags_adp
_atom_site_refinement_flags_occupancy
_atom_site_disorder_assembly
_atom_site_disorder_group
O3 O 0.4019(2) 0.78841(18) 0.62295(15) 0.0937(6) Uani 1 1 d D . . . .
N2 N 1.0149(2) 0.83842(16) 1.50260(14) 0.0642(5) Uani 1 1 d . . . . .
H2 H 1.087864 0.813168 1.485912 0.077 Uiso 1 1 calc R U . . .
N4 N 0.4974(2) 0.73238(17) 0.63069(15) 0.0704(5) Uani 1 1 d D . . . .
N6 N 1.2161(2) 0.69198(17) 1.36247(16) 0.0724(5) Uani 1 1 d . . . . .
H6 H 1.306205 0.709345 1.409506 0.087 Uiso 1 1 calc R U . . .
N5 N 0.9264(2) 0.62739(19) 0.88125(16) 0.0772(6) Uani 1 1 d . . . . .
H5 H 0.965834 0.591677 0.839200 0.093 Uiso 1 1 calc R U . . .
O4 O 0.5131(3) 0.6791(2) 0.55071(14) 0.1009(7) Uani 1 1 d D . . . .
O1 O 1.3011(3) 0.8822(2) 1.90610(16) 0.1154(8) Uani 1 1 d D . . . .
N3 N 0.4474(3) 0.8705(2) 1.14291(17) 0.0817(6) Uani 1 1 d . . . . .
H3 H 0.408472 0.891415 1.083516 0.098 Uiso 1 1 calc R U . . .
N1 N 1.1823(3) 0.91255(19) 1.90175(16) 0.0778(6) Uani 1 1 d D . . . .
O2 O 1.1517(3) 0.9449(2) 1.98342(15) 0.1223(9) Uani 1 1 d D . . . .
C4 C 0.83852(13) 0.94267(12) 1.69182(10) 0.0585(5) Uani 1 1 d G . . . .
H4 H 0.747435 0.965953 1.687512 0.070 Uiso 1 1 calc R U . . .
C3 C 0.94076(16) 0.94482(12) 1.79262(8) 0.0626(5) Uani 1 1 d G . . . .
H3A H 0.918080 0.969539 1.855764 0.075 Uiso 1 1 calc R U . . .
C1 C 1.07689(14) 0.91003(12) 1.79905(8) 0.0603(5) Uani 1 1 d G . . . .
C2 C 1.11079(12) 0.87309(12) 1.70468(10) 0.0595(5) Uani 1 1 d G . . . .
H2A H 1.201876 0.849810 1.708984 0.071 Uiso 1 1 calc R U . . .
C5 C 1.00855(14) 0.87094(11) 1.60387(8) 0.0542(4) Uani 1 1 d G . . . .
C6 C 0.87242(13) 0.90573(11) 1.59744(8) 0.0523(4) Uani 1 1 d G . . . .
C15 C 0.4159(2) 0.57451(12) 1.10837(15) 0.0959(9) Uani 1 1 d G U . . .
H15 H 0.379094 0.510319 1.057321 0.115 Uiso 1 1 calc R U . . .
C14 C 0.39816(19) 0.67222(16) 1.07684(10) 0.0898(8) Uani 1 1 d G U . . .
H14 H 0.349545 0.673399 1.004695 0.108 Uiso 1 1 calc R U . . .
C13 C 0.45311(18) 0.76815(12) 1.15315(11) 0.0687(6) Uani 1 1 d G U . . .
C12 C 0.52577(17) 0.76639(10) 1.26098(10) 0.0597(5) Uani 1 1 d G U . . .
C17 C 0.54347(19) 0.66868(13) 1.29251(11) 0.0720(6) Uani 1 1 d G U . . .
H17 H 0.592087 0.667497 1.364662 0.086 Uiso 1 1 calc R U . . .
C16 C 0.4885(2) 0.57274(10) 1.21621(17) 0.0893(8) Uani 1 1 d G U . . .
H16 H 0.500367 0.507368 1.237307 0.107 Uiso 1 1 calc R U . . .
C18 C 0.59292(15) 0.72972(12) 0.73529(8) 0.0595(5) Uani 1 1 d G . . . .
C20 C 0.56515(15) 0.78073(12) 0.82703(10) 0.0630(5) Uani 1 1 d G . . . .
H20 H 0.484610 0.816473 0.819625 0.076 Uiso 1 1 calc R U . . .
C21 C 0.65777(16) 0.77830(12) 0.92984(8) 0.0618(5) Uani 1 1 d G . . . .
H21 H 0.639197 0.812428 0.991222 0.074 Uiso 1 1 calc R U . . .
C23 C 0.77816(15) 0.72488(12) 0.94092(8) 0.0556(5) Uani 1 1 d G . . . .
C22 C 0.80592(14) 0.67388(12) 0.84918(10) 0.0600(5) Uani 1 1 d G . . . .
C19 C 0.71330(16) 0.67630(12) 0.74637(8) 0.0638(5) Uani 1 1 d G . . . .
H19 H 0.731877 0.642174 0.684988 0.077 Uiso 1 1 calc R U . . .
C7 C 0.7927(2) 0.89347(17) 1.48494(16) 0.0573(5) Uani 1 1 d . . . . .
C27 C 1.0103(2) 0.70406(18) 1.23157(16) 0.0599(5) Uani 1 1 d . . . . .
C30 C 1.11006(14) 0.59941(12) 1.34677(11) 0.0639(5) Uani 1 1 d G U . . .
C29 C 0.97826(16) 0.60197(11) 1.26554(11) 0.0593(5) Uani 1 1 d G U . . .
C34 C 0.85030(14) 0.51539(14) 1.23467(13) 0.0818(7) Uani 1 1 d G U . . .
H34 H 0.762125 0.517104 1.180328 0.098 Uiso 1 1 calc R U . . .
C33 C 0.8541(2) 0.42625(12) 1.28503(18) 0.1003(10) Uani 1 1 d G U . . .
H33 H 0.768528 0.368326 1.264381 0.120 Uiso 1 1 calc R U . . .
C32 C 0.9859(3) 0.42369(12) 1.36626(16) 0.1011(10) Uani 1 1 d G U . . .
H32 H 0.988501 0.364049 1.399953 0.121 Uiso 1 1 calc R U . . .
C31 C 1.1139(2) 0.51027(15) 1.39713(12) 0.0857(8) Uani 1 1 d G U . . .
H31 H 1.202073 0.508552 1.451474 0.103 Uiso 1 1 calc R U . . .
C10 C 0.5647(2) 0.87693(19) 1.31857(17) 0.0612(5) Uani 1 1 d . . . . .
C24 C 0.8873(2) 0.70629(18) 1.03307(17) 0.0604(5) Uani 1 1 d . . . . .
C9 C 0.6390(3) 0.9200(2) 1.43809(18) 0.0670(6) Uani 1 1 d . . . . .
H9A H 0.652804 0.998084 1.451147 0.080 Uiso 1 1 calc R U . . .
H9B H 0.568719 0.891349 1.476693 0.080 Uiso 1 1 calc R U . . .
C8 C 0.8846(3) 0.8528(2) 1.43120(17) 0.0657(5) Uani 1 1 d . . . . .
H8 H 0.861795 0.836984 1.356025 0.079 Uiso 1 1 calc R U . . .
C28 C 1.1567(3) 0.7540(2) 1.29113(19) 0.0687(6) Uani 1 1 d . . . . .
H28 H 1.209407 0.820899 1.284622 0.082 Uiso 1 1 calc R U . . .
C25 C 0.9750(3) 0.6469(2) 0.99226(19) 0.0718(6) Uani 1 1 d . . . . .
H25 H 1.056529 0.622902 1.034081 0.086 Uiso 1 1 calc R U . . .
C26 C 0.9005(3) 0.7475(2) 1.14959(18) 0.0735(6) Uani 1 1 d . . . . .
H26A H 0.933652 0.825859 1.164416 0.088 Uiso 1 1 calc R U . . .
H26B H 0.798648 0.729444 1.159305 0.088 Uiso 1 1 calc R U . . .
C11 C 0.5143(3) 0.9362(2) 1.2432(2) 0.0725(6) Uani 1 1 d . . . . .
H11 H 0.523616 1.010691 1.257415 0.087 Uiso 1 1 calc R U . . .

loop_
_atom_site_aniso_label
_atom_site_aniso_U_11
_atom_site_aniso_U_22
_atom_site_aniso_U_33
_atom_site_aniso_U_23
_atom_site_aniso_U_13
_atom_site_aniso_U_12
O3 0.0962(13) 0.1194(15) 0.0696(11) 0.0242(10) 0.0089(9) 0.0543(12)
N2 0.0608(10) 0.0855(12) 0.0526(9) 0.0102(8) 0.0199(8) 0.0299(9)
N4 0.0728(12) 0.0835(13) 0.0544(10) 0.0182(9) 0.0149(9) 0.0184(10)
N6 0.0559(10) 0.0906(14) 0.0615(11) 0.0081(10) 0.0020(8) 0.0211(10)
N5 0.0785(13) 0.1060(16) 0.0600(11) 0.0121(10) 0.0242(10) 0.0501(12)
O4 0.1098(15) 0.1397(18) 0.0528(10) 0.0086(10) 0.0139(9) 0.0500(14)
O1 0.0929(14) 0.198(3) 0.0692(12) 0.0351(14) 0.0111(10) 0.0798(16)
N3 0.0773(13) 0.1012(16) 0.0593(11) 0.0285(11) 0.0003(10) 0.0221(11)
N1 0.0770(13) 0.0999(15) 0.0544(11) 0.0130(10) 0.0084(9) 0.0324(11)
O2 0.1260(18) 0.190(3) 0.0512(10) 0.0001(12) 0.0093(11) 0.0785(18)
C4 0.0555(11) 0.0643(12) 0.0585(11) 0.0088(9) 0.0170(9) 0.0223(9)
C3 0.0678(13) 0.0711(13) 0.0498(11) 0.0051(9) 0.0181(9) 0.0215(10)
C1 0.0613(12) 0.0666(12) 0.0514(11) 0.0125(9) 0.0106(9) 0.0190(10)
C2 0.0542(11) 0.0689(12) 0.0580(12) 0.0145(9) 0.0138(9) 0.0227(9)
C5 0.0553(10) 0.0582(11) 0.0518(10) 0.0105(8) 0.0167(8) 0.0179(8)
C6 0.0520(10) 0.0526(10) 0.0526(10) 0.0101(8) 0.0140(8) 0.0148(8)
C15 0.0763(17) 0.0907(19) 0.108(2) -0.0127(17) 0.0335(16) 0.0027(14)
C14 0.0633(14) 0.117(2) 0.0719(16) -0.0060(15) 0.0143(12) 0.0031(14)
C13 0.0528(11) 0.0891(16) 0.0587(12) 0.0120(11) 0.0119(9) 0.0111(11)
C12 0.0503(10) 0.0730(13) 0.0587(11) 0.0157(10) 0.0178(9) 0.0168(9)
C17 0.0678(13) 0.0785(15) 0.0793(15) 0.0227(12) 0.0303(12) 0.0223(11)
C16 0.0797(17) 0.0734(16) 0.121(2) 0.0145(15) 0.0432(17) 0.0161(13)
C18 0.0603(12) 0.0670(12) 0.0522(11) 0.0170(9) 0.0151(9) 0.0151(9)
C20 0.0619(12) 0.0759(14) 0.0595(12) 0.0200(10) 0.0199(9) 0.0286(10)
C21 0.0667(12) 0.0748(13) 0.0519(11) 0.0140(10) 0.0217(9) 0.0289(10)
C23 0.0563(11) 0.0632(11) 0.0501(10) 0.0117(9) 0.0172(8) 0.0179(9)
C22 0.0600(11) 0.0708(13) 0.0553(11) 0.0130(9) 0.0208(9) 0.0239(10)
C19 0.0699(13) 0.0748(13) 0.0500(11) 0.0095(10) 0.0216(10) 0.0206(11)
C7 0.0585(11) 0.0645(12) 0.0485(10) 0.0099(9) 0.0121(8) 0.0194(9)
C27 0.0595(11) 0.0737(13) 0.0480(10) 0.0061(9) 0.0142(9) 0.0252(10)
C30 0.0722(13) 0.0791(14) 0.0491(11) 0.0107(10) 0.0230(9) 0.0329(12)
C29 0.0567(11) 0.0710(13) 0.0530(11) 0.0027(9) 0.0205(9) 0.0217(9)
C34 0.0670(14) 0.0884(17) 0.0884(17) -0.0048(14) 0.0320(13) 0.0163(13)
C33 0.111(2) 0.0787(18) 0.124(3) 0.0107(17) 0.069(2) 0.0109(16)
C32 0.152(3) 0.0832(19) 0.099(2) 0.0262(16) 0.075(2) 0.039(2)
C31 0.121(2) 0.0962(19) 0.0617(14) 0.0208(13) 0.0381(14) 0.0575(18)
C10 0.0526(11) 0.0737(13) 0.0577(12) 0.0165(10) 0.0107(9) 0.0208(10)
C24 0.0592(11) 0.0709(13) 0.0534(11) 0.0114(9) 0.0145(9) 0.0238(10)
C9 0.0625(12) 0.0809(14) 0.0582(12) 0.0112(10) 0.0109(10) 0.0297(11)
C8 0.0651(13) 0.0862(15) 0.0471(11) 0.0114(10) 0.0141(9) 0.0254(11)
C28 0.0625(13) 0.0764(14) 0.0663(13) 0.0125(11) 0.0171(10) 0.0179(11)
C25 0.0659(13) 0.0946(17) 0.0592(12) 0.0127(11) 0.0145(10) 0.0368(12)
C26 0.0810(15) 0.0897(16) 0.0532(12) 0.0098(11) 0.0133(11) 0.0408(13)
C11 0.0658(13) 0.0770(15) 0.0706(14) 0.0222(12) 0.0066(11) 0.0205(11)

loop_
_atom_type_symbol
_atom_type_description
_atom_type_scat_dispersion_real
_atom_type_scat_dispersion_imag
_atom_type_scat_source
C C 0.0181 0.0091 'International Tables Vol C Tables 4.2.6.8 and 6.1.1.4'
H H 0.0000 0.0000 'International Tables Vol C Tables 4.2.6.8 and 6.1.1.4'
N N 0.0311 0.0180 'International Tables Vol C Tables 4.2.6.8 and 6.1.1.4'
O O 0.0492 0.0322 'International Tables Vol C Tables 4.2.6.8 and 6.1.1.4'

loop_
_geom_angle_atom_site_label_1
_geom_angle_atom_site_label_2
_geom_angle_atom_site_label_3
_geom_angle
_geom_angle_site_symmetry_1
_geom_angle_site_symmetry_3
_geom_angle_publ_flag
C5 N2 H2 126.2 . . ?
C5 N2 C8 107.67(16) . . ?
C8 N2 H2 126.2 . . ?
O3 N4 C18 119.03(19) . . ?
O4 N4 O3 121.8(2) . . ?
O4 N4 C18 119.22(19) . . ?
C30 N6 H6 125.7 . . ?
C30 N6 C28 108.67(18) . . ?
C28 N6 H6 125.7 . . ?
C22 N5 H5 125.9 . . ?
C22 N5 C25 108.13(17) . . ?
C25 N5 H5 125.9 . . ?
C13 N3 H3 125.8 . . ?
C13 N3 C11 108.47(18) . . ?
C11 N3 H3 125.8 . . ?
O1 N1 C1 119.57(19) . . ?
O2 N1 O1 121.3(2) . . ?
O2 N1 C1 119.2(2) . . ?
C3 C4 H4 120.0 . . ?
C3 C4 C6 120.0 . . ?
C6 C4 H4 120.0 . . ?
C4 C3 H3A 120.0 . . ?
C4 C3 C1 120.0 . . ?
C1 C3 H3A 120.0 . . ?
C3 C1 N1 120.31(12) . . ?
C2 C1 N1 119.69(12) . . ?
C2 C1 C3 120.0 . . ?
C1 C2 H2A 120.0 . . ?
C1 C2 C5 120.0 . . ?
C5 C2 H2A 120.0 . . ?
N2 C5 C2 130.93(11) . . ?
N2 C5 C6 109.07(11) . . ?
C2 C5 C6 120.0 . . ?
C4 C6 C7 133.07(11) . . ?
C5 C6 C4 120.0 . . ?
C5 C6 C7 106.93(11) . . ?
C14 C15 H15 120.0 . . ?
C14 C15 C16 120.0 . . ?
C16 C15 H15 120.0 . . ?
C15 C14 H14 120.0 . . ?
C15 C14 C13 120.0 . . ?
C13 C14 H14 120.0 . . ?
N3 C13 C14 130.85(14) . . ?
N3 C13 C12 109.14(14) . . ?
C12 C13 C14 120.0 . . ?
C13 C12 C17 120.0 . . ?
C13 C12 C10 106.24(13) . . ?
C17 C12 C10 133.73(13) . . ?
C12 C17 H17 120.0 . . ?
C16 C17 C12 120.0 . . ?
C16 C17 H17 120.0 . . ?
C15 C16 H16 120.0 . . ?
C17 C16 C15 120.0 . . ?
C17 C16 H16 120.0 . . ?
C20 C18 N4 119.56(12) . . ?
C20 C18 C19 120.0 . . ?
C19 C18 N4 120.44(12) . . ?
C18 C20 H20 120.0 . . ?
C18 C20 C21 120.0 . . ?
C21 C20 H20 120.0 . . ?
C20 C21 H21 120.0 . . ?
C23 C21 C20 120.0 . . ?
C23 C21 H21 120.0 . . ?
C21 C23 C24 132.75(11) . . ?
C22 C23 C21 120.0 . . ?
C22 C23 C24 107.22(12) . . ?
N5 C22 C23 108.60(12) . . ?
N5 C22 C19 131.40(12) . . ?
C19 C22 C23 120.0 . . ?
C18 C19 H19 120.0 . . ?
C22 C19 C18 120.0 . . ?
C22 C19 H19 120.0 . . ?
C6 C7 C9 126.24(18) . . ?
C8 C7 C6 105.43(17) . . ?
C8 C7 C9 128.33(19) . . ?
C29 C27 C26 126.7(2) . . ?
C28 C27 C29 106.03(18) . . ?
C28 C27 C26 127.2(2) . . ?
N6 C30 C29 108.75(13) . . ?
N6 C30 C31 131.25(13) . . ?
C29 C30 C31 120.0 . . ?
C30 C29 C27 106.37(13) . . ?
C30 C29 C34 120.0 . . ?
C34 C29 C27 133.63(13) . . ?
C29 C34 H34 120.0 . . ?
C33 C34 C29 120.0 . . ?
C33 C34 H34 120.0 . . ?
C34 C33 H33 120.0 . . ?
C34 C33 C32 120.0 . . ?
C32 C33 H33 120.0 . . ?
C33 C32 H32 120.0 . . ?
C31 C32 C33 120.0 . . ?
C31 C32 H32 120.0 . . ?
C30 C31 H31 120.0 . . ?
C32 C31 C30 120.0 . . ?
C32 C31 H31 120.0 . . ?
C12 C10 C9 128.38(19) . . ?
C11 C10 C12 105.89(19) . . ?
C11 C10 C9 125.7(2) . . ?
C23 C24 C26 125.56(18) . . ?
C25 C24 C23 105.47(18) . . ?
C25 C24 C26 129.0(2) . . ?
C7 C9 C10 115.13(19) . . ?
C7 C9 H9A 108.5 . . ?
C7 C9 H9B 108.5 . . ?
C10 C9 H9A 108.5 . . ?
C10 C9 H9B 108.5 . . ?
H9A C9 H9B 107.5 . . ?
N2 C8 H8 124.6 . . ?
C7 C8 N2 110.90(19) . . ?
C7 C8 H8 124.6 . . ?
N6 C28 H28 124.9 . . ?
C27 C28 N6 110.1(2) . . ?
C27 C28 H28 124.9 . . ?
N5 C25 H25 124.7 . . ?
C24 C25 N5 110.6(2) . . ?
C24 C25 H25 124.7 . . ?
C27 C26 C24 115.11(19) . . ?
C27 C26 H26A 108.5 . . ?
C27 C26 H26B 108.5 . . ?
C24 C26 H26A 108.5 . . ?
C24 C26 H26B 108.5 . . ?
H26A C26 H26B 107.5 . . ?
N3 C11 H11 124.9 . . ?
C10 C11 N3 110.3(2) . . ?
C10 C11 H11 124.9 . . ?

loop_
_geom_bond_atom_site_label_1
_geom_bond_atom_site_label_2
_geom_bond_distance
_geom_bond_site_symmetry_2
_geom_bond_publ_flag
O3 N4 1.224(3) . ?
N2 H2 0.8600 . ?
N2 C5 1.3483(19) . ?
N2 C8 1.368(3) . ?
N4 O4 1.223(3) . ?
N4 C18 1.419(2) . ?
N6 H6 0.8600 . ?
N6 C30 1.344(2) . ?
N6 C28 1.369(3) . ?
N5 H5 0.8600 . ?
N5 C22 1.348(2) . ?
N5 C25 1.367(3) . ?
O1 N1 1.216(3) . ?
N3 H3 0.8600 . ?
N3 C13 1.343(3) . ?
N3 C11 1.372(3) . ?
N1 O2 1.210(3) . ?
N1 C1 1.420(2) . ?
C4 H4 0.9300 . ?
C4 C3 1.3900 . ?
C4 C6 1.3900 . ?
C3 H3A 0.9300 . ?
C3 C1 1.3900 . ?
C1 C2 1.3900 . ?
C2 H2A 0.9300 . ?
C2 C5 1.3900 . ?
C5 C6 1.3900 . ?
C6 C7 1.426(2) . ?
C15 H15 0.9300 . ?
C15 C14 1.3900 . ?
C15 C16 1.3900 . ?
C14 H14 0.9300 . ?
C14 C13 1.3900 . ?
C13 C12 1.3900 . ?
C12 C17 1.3900 . ?
C12 C10 1.443(3) . ?
C17 H17 0.9300 . ?
C17 C16 1.3900 . ?
C16 H16 0.9300 . ?
C18 C20 1.3900 . ?
C18 C19 1.3900 . ?
C20 H20 0.9300 . ?
C20 C21 1.3900 . ?
C21 H21 0.9300 . ?
C21 C23 1.3900 . ?
C23 C22 1.3900 . ?
C23 C24 1.424(2) . ?
C22 C19 1.3900 . ?
C19 H19 0.9300 . ?
C7 C9 1.503(3) . ?
C7 C8 1.361(3) . ?
C27 C29 1.439(3) . ?
C27 C28 1.351(3) . ?
C27 C26 1.502(3) . ?
C30 C29 1.3900 . ?
C30 C31 1.3900 . ?
C29 C34 1.3900 . ?
C34 H34 0.9300 . ?
C34 C33 1.3900 . ?
C33 H33 0.9300 . ?
C33 C32 1.3900 . ?
C32 H32 0.9300 . ?
C32 C31 1.3900 . ?
C31 H31 0.9300 . ?
C10 C9 1.503(3) . ?
C10 C11 1.355(3) . ?
C24 C25 1.361(3) . ?
C24 C26 1.503(3) . ?
C9 H9A 0.9700 . ?
C9 H9B 0.9700 . ?
C8 H8 0.9300 . ?
C28 H28 0.9300 . ?
C25 H25 0.9300 . ?
C26 H26A 0.9700 . ?
C26 H26B 0.9700 . ?
C11 H11 0.9300 . ?

loop_
_geom_torsion_atom_site_label_1
_geom_torsion_atom_site_label_2
_geom_torsion_atom_site_label_3
_geom_torsion_atom_site_label_4
_geom_torsion
_geom_torsion_site_symmetry_1
_geom_torsion_site_symmetry_2
_geom_torsion_site_symmetry_3
_geom_torsion_site_symmetry_4
_geom_torsion_publ_flag
O3 N4 C18 C20 7.1(3) . . . . ?
O3 N4 C18 C19 -173.13(18) . . . . ?
N2 C5 C6 C4 179.52(14) . . . . ?
N2 C5 C6 C7 -0.20(16) . . . . ?
N4 C18 C20 C21 179.80(16) . . . . ?
N4 C18 C19 C22 -179.80(16) . . . . ?
N6 C30 C29 C27 -0.06(15) . . . . ?
N6 C30 C29 C34 -179.38(15) . . . . ?
N6 C30 C31 C32 179.22(19) . . . . ?
N5 C22 C19 C18 179.1(2) . . . . ?
O4 N4 C18 C20 -173.30(19) . . . . ?
O4 N4 C18 C19 6.5(3) . . . . ?
O1 N1 C1 C3 -179.8(2) . . . . ?
O1 N1 C1 C2 -0.1(3) . . . . ?
N3 C13 C12 C17 178.99(17) . . . . ?
N3 C13 C12 C10 0.43(17) . . . . ?
N1 C1 C2 C5 -179.66(17) . . . . ?
O2 N1 C1 C3 0.3(3) . . . . ?
O2 N1 C1 C2 180.0(2) . . . . ?
C4 C3 C1 N1 179.65(17) . . . . ?
C4 C3 C1 C2 0.0 . . . . ?
C4 C6 C7 C9 -0.1(3) . . . . ?
C4 C6 C7 C8 -179.80(15) . . . . ?
C3 C4 C6 C5 0.0 . . . . ?
C3 C4 C6 C7 179.63(18) . . . . ?
C3 C1 C2 C5 0.0 . . . . ?
C1 C2 C5 N2 -179.40(18) . . . . ?
C1 C2 C5 C6 0.0 . . . . ?
C2 C5 C6 C4 0.0 . . . . ?
C2 C5 C6 C7 -179.72(14) . . . . ?
C5 N2 C8 C7 -0.6(3) . . . . ?
C5 C6 C7 C9 179.5(2) . . . . ?
C5 C6 C7 C8 -0.1(2) . . . . ?
C6 C4 C3 C1 0.0 . . . . ?
C6 C7 C9 C10 -167.0(2) . . . . ?
C6 C7 C8 N2 0.4(3) . . . . ?
C15 C14 C13 N3 -178.7(2) . . . . ?
C15 C14 C13 C12 0.0 . . . . ?
C14 C15 C16 C17 0.0 . . . . ?
C14 C13 C12 C17 0.0 . . . . ?
C14 C13 C12 C10 -178.56(15) . . . . ?
C13 N3 C11 C10 0.5(3) . . . . ?
C13 C12 C17 C16 0.0 . . . . ?
C13 C12 C10 C9 177.3(2) . . . . ?
C13 C12 C10 C11 -0.1(2) . . . . ?
C12 C17 C16 C15 0.0 . . . . ?
C12 C10 C9 C7 56.5(3) . . . . ?
C12 C10 C11 N3 -0.3(3) . . . . ?
C17 C12 C10 C9 -1.0(3) . . . . ?
C17 C12 C10 C11 -178.37(16) . . . . ?
C16 C15 C14 C13 0.0 . . . . ?
C18 C20 C21 C23 0.0 . . . . ?
C20 C18 C19 C22 0.0 . . . . ?
C20 C21 C23 C22 0.0 . . . . ?
C20 C21 C23 C24 -177.98(19) . . . . ?
C21 C23 C22 N5 -179.29(16) . . . . ?
C21 C23 C22 C19 0.0 . . . . ?
C21 C23 C24 C25 178.84(16) . . . . ?
C21 C23 C24 C26 -2.3(3) . . . . ?
C23 C22 C19 C18 0.0 . . . . ?
C23 C24 C25 N5 -0.3(3) . . . . ?
C23 C24 C26 C27 171.9(2) . . . . ?
C22 N5 C25 C24 -0.3(3) . . . . ?
C22 C23 C24 C25 0.7(2) . . . . ?
C22 C23 C24 C26 179.5(2) . . . . ?
C19 C18 C20 C21 0.0 . . . . ?
C27 C29 C34 C33 -179.11(18) . . . . ?
C30 N6 C28 C27 2.2(3) . . . . ?
C30 C29 C34 C33 0.0 . . . . ?
C29 C27 C28 N6 -2.1(2) . . . . ?
C29 C27 C26 C24 -82.3(3) . . . . ?
C29 C30 C31 C32 0.0 . . . . ?
C29 C34 C33 C32 0.0 . . . . ?
C34 C33 C32 C31 0.0 . . . . ?
C33 C32 C31 C30 0.0 . . . . ?
C31 C30 C29 C27 179.33(13) . . . . ?
C31 C30 C29 C34 0.0 . . . . ?
C10 C12 C17 C16 178.08(19) . . . . ?
C24 C23 C22 N5 -0.85(17) . . . . ?
C24 C23 C22 C19 178.44(15) . . . . ?
C9 C7 C8 N2 -179.2(2) . . . . ?
C9 C10 C11 N3 -177.7(2) . . . . ?
C8 N2 C5 C2 179.90(14) . . . . ?
C8 N2 C5 C6 0.5(2) . . . . ?
C8 C7 C9 C10 12.6(4) . . . . ?
C28 N6 C30 C29 -1.2(2) . . . . ?
C28 N6 C30 C31 179.47(14) . . . . ?
C28 C27 C29 C30 1.33(19) . . . . ?
C28 C27 C29 C34 -179.47(15) . . . . ?
C28 C27 C26 C24 100.3(3) . . . . ?
C25 N5 C22 C23 0.7(2) . . . . ?
C25 N5 C22 C19 -178.50(16) . . . . ?
C25 C24 C26 C27 -9.6(4) . . . . ?
C26 C27 C29 C30 -176.50(18) . . . . ?
C26 C27 C29 C34 2.7(3) . . . . ?
C26 C27 C28 N6 175.7(2) . . . . ?
C26 C24 C25 N5 -179.0(3) . . . . ?
C11 N3 C13 C14 178.24(16) . . . . ?
C11 N3 C13 C12 -0.6(2) . . . . ?
C11 C10 C9 C7 -126.6(3) . . . . ?
